data_9004207
loop_
_publ_author_name
'Merlino, S.'
'Orlandi, P.'
'Perchiazzi, N.'
'Basso, R.'
'Palenzona, A.'

_publ_section_title
;
 Polytypism in stibivanite
;
_journal_name_full 'The Canadian Mineralogist'
_journal_page_first 625
_journal_page_last 632
_journal_volume 27
_journal_year 1989
_chemical_formula_sum 'O5 Sb2 V'
_chemical_name_mineral Stibivanite
_space_group_IT_number 62
_symmetry_space_group_name_Hall '-P 2n 2a'
_symmetry_space_group_name_H-M 'P m c n'
_cell_angle_alpha 90
_cell_angle_beta 90
_cell_angle_gamma 90
_cell_length_a 17.916
_cell_length_b 4.790
_cell_length_c 5.509
_cell_formula_units_Z 4
_cell_volume 472.769
_database_code_amcsd 0005232
_exptl_crystal_density_diffrn 5.261
_cod_original_formula_sum 'Sb2 V O5'
_cod_database_code 9004207

loop_
_space_group_symop_operation_xyz
x,y,z
1/2-x,y,z
1/2+x,-y,-z
1/2+x,1/2+y,1/2-z
1/2-x,1/2-y,1/2+z
x,1/2-y,1/2+z
-x,1/2+y,1/2-z
-x,-y,-z

loop_
_atom_site_aniso_label
_atom_site_aniso_U_11
_atom_site_aniso_U_22
_atom_site_aniso_U_33
_atom_site_aniso_U_12
_atom_site_aniso_U_13
_atom_site_aniso_U_23
Sb 0.01130 0.01070 0.01070 0.00080 -0.00030 -0.00070
V 0.01070 0.01510 0.00860 0.00000 0.00000 0.00040
O1 0.03090 0.01650 0.02450 0.00000 0.00000 0.00510
O2 0.00750 0.01420 0.00980 -0.00190 0.00140 -0.00080
O3 0.01310 0.02090 0.00910 0.00190 0.00350 0.00190

loop_
_atom_site_label
_atom_site_fract_x
_atom_site_fract_y
_atom_site_fract_z
Sb -0.08889 0.46995 0.17640
V -0.25000 0.12246 0.32504
O1 -0.25000 -0.21343 0.34081
O2 -0.17787 0.24051 0.07425
O3 -0.04311 0.16118 0.36597

loop_
_cod_related_entry_id
_cod_related_entry_database
_cod_related_entry_code
1 AMCSD 0005232
